data_4345553
loop_
_publ_author_name
'Radu, Ioana'
'Kravtsov, Victor Ch'
'Ostrovsky, Serghei M.'
'Reu, Oleg S.'
'Kr\"amer, Karl'
'Decurtins, Silvio'
'Liu, Shi-Xia'
'Klokishner, Sophia I.'
'Baca, Svetlana G.'

_publ_section_title
;
 Tetranuclear {Co(II)2Co(III)2}, Octanuclear {Co(II)4Co(III)4}, and
 Hexanuclear {Co(III)3Dy(III)3} Pivalate Clusters: Synthesis, Magnetic
 Characterization, and Theoretical Modeling.
;
_journal_issue 5
_journal_name_full 'Inorganic chemistry'
_journal_page_first 2662
_journal_page_last 2676
_journal_paper_doi 10.1021/acs.inorgchem.6b02827
_journal_volume 56
_journal_year 2017
_chemical_formula_sum 'C48 H105 Co3 Dy3 N5 O35'
_chemical_formula_weight 1976.65
_space_group_crystal_system monoclinic
_space_group_IT_number 14
_space_group_name_Hall '-P 2yn'
_space_group_name_H-M_alt 'P 1 21/n 1'
_symmetry_space_group_name_Hall '-P 2yn'
_symmetry_space_group_name_H-M 'P 1 21/n 1'
_atom_sites_solution_hydrogens mixed
_audit_creation_method SHELXL-2014/7
_cell_angle_alpha 90
_cell_angle_beta 91.6717(15)
_cell_angle_gamma 90
_cell_formula_units_Z 4
_cell_length_a 16.1980(3)
_cell_length_b 19.1136(3)
_cell_length_c 26.0111(4)
_cell_measurement_reflns_used 9830
_cell_measurement_temperature 293(2)
_cell_measurement_theta_max 28.0090
_cell_measurement_theta_min 3.1040
_cell_volume 8049.7(2)
_computing_cell_refinement
;        
CrysAlisPro, Agilent Technologies,
Version 1.171.37.35 (release 13-08-2014 CrysAlis171 .NET)
(compiled Aug 13 2014,18:06:01)
;
_computing_data_collection
;        
CrysAlisPro, Agilent Technologies,
Version 1.171.37.35 (release 13-08-2014 CrysAlis171 .NET)
(compiled Aug 13 2014,18:06:01)
;
_computing_data_reduction
;        
CrysAlisPro, Agilent Technologies,
Version 1.171.37.35 (release 13-08-2014 CrysAlis171 .NET)
(compiled Aug 13 2014,18:06:01)
;
_computing_structure_refinement 'SHELXL-2014/7 (Sheldrick, 2014)'
_computing_structure_solution 'SHELXL-2014/7 (Sheldrick, 2014)'
_diffrn_ambient_temperature 293(2)
_diffrn_detector_area_resol_mean 15.9914
_diffrn_measured_fraction_theta_full 0.994
_diffrn_measured_fraction_theta_max 0.993
_diffrn_measurement_device_type 'Xcalibur, Eos'
_diffrn_measurement_method 'profile data from \q/2\q scans'
_diffrn_radiation_type MoK\a
_diffrn_radiation_wavelength 0.71073
_diffrn_reflns_av_R_equivalents 0.0360
_diffrn_reflns_av_unetI/netI 0.0700
_diffrn_reflns_Laue_measured_fraction_full 0.994
_diffrn_reflns_Laue_measured_fraction_max 0.993
_diffrn_reflns_limit_h_max 13
_diffrn_reflns_limit_h_min -19
_diffrn_reflns_limit_k_max 22
_diffrn_reflns_limit_k_min -22
_diffrn_reflns_limit_l_max 26
_diffrn_reflns_limit_l_min -31
_diffrn_reflns_number 26679
_diffrn_reflns_point_group_measured_fraction_full 0.994
_diffrn_reflns_point_group_measured_fraction_max 0.993
_diffrn_reflns_theta_full 25.242
_diffrn_reflns_theta_max 25.500
_diffrn_reflns_theta_min 2.901
_diffrn_source 'sealed X-ray tube'
_exptl_absorpt_coefficient_mu 3.433
_exptl_absorpt_correction_T_max 1.00000
_exptl_absorpt_correction_T_min 0.85611
_exptl_absorpt_correction_type multi-scan
_exptl_absorpt_process_details
;
CrysAlisPro, Agilent Technologies,
Version 1.171.37.35 (release 13-08-2014 CrysAlis171 .NET)
(compiled Aug 13 2014,18:06:01)
Empirical absorption correction using spherical harmonics,
 implemented in SCALE3 ABSPACK scaling algorithm.
;
_exptl_crystal_colour violet
_exptl_crystal_density_diffrn 1.631
_exptl_crystal_description bloc
_exptl_crystal_F_000 3948
_exptl_crystal_size_max 0.250
_exptl_crystal_size_mid 0.150
_exptl_crystal_size_min 0.120
_refine_diff_density_max 1.102
_refine_diff_density_min -0.852
_refine_diff_density_rms 0.144
_refine_ls_extinction_method none
_refine_ls_goodness_of_fit_ref 1.003
_refine_ls_hydrogen_treatment mixed
_refine_ls_matrix_type full
_refine_ls_number_parameters 916
_refine_ls_number_reflns 14885
_refine_ls_number_restraints 235
_refine_ls_restrained_S_all 1.013
_refine_ls_R_factor_all 0.0812
_refine_ls_R_factor_gt 0.0494
_refine_ls_shift/su_max 0.002
_refine_ls_shift/su_mean 0.000
_refine_ls_structure_factor_coef Fsqd
_refine_ls_weighting_details 'w=1/[\s^2^(Fo^2^)+(0.0730P)^2^+20.9465P] where P=(Fo^2^+2Fc^2^)/3'
_refine_ls_weighting_scheme calc
_refine_ls_wR_factor_gt 0.1207
_refine_ls_wR_factor_ref 0.1483
_reflns_Friedel_coverage 0.000
_reflns_number_gt 10722
_reflns_number_total 14885
_reflns_threshold_expression 'I > 2\s(I)'
_cod_data_source_file ic6b02827_si_006.cif
_cod_data_source_block V_2986_Radu
_cod_database_code 4345553
_shelx_shelxl_version_number 2014/7
_shelx_space_group_comment
;
The symmetry employed for this shelxl refinement is uniquely defined
by the following loop, which should always be used as a source of
symmetry information in preference to the above space-group names.
They are only intended as comments.
;
_shelx_estimated_absorpt_t_min 0.481
_shelx_estimated_absorpt_t_max 0.683

loop_
_space_group_symop_operation_xyz
'x, y, z'
'-x+1/2, y+1/2, -z+1/2'
'-x, -y, -z'
'x-1/2, -y-1/2, z-1/2'

loop_
_atom_site_label
_atom_site_type_symbol
_atom_site_fract_x
_atom_site_fract_y
_atom_site_fract_z
_atom_site_U_iso_or_equiv
_atom_site_adp_type
_atom_site_occupancy
_atom_site_site_symmetry_order
_atom_site_calc_flag
_atom_site_refinement_flags_posn
_atom_site_refinement_flags_adp
_atom_site_refinement_flags_occupancy
_atom_site_disorder_assembly
_atom_site_disorder_group
Dy1 Dy 0.05669(2) 0.76989(2) 0.62142(2) 0.03284(12) Uani 1 1 d . . . . .
Dy2 Dy 0.01901(2) 0.88593(2) 0.74207(2) 0.03332(12) Uani 1 1 d . . . . .
Dy3 Dy 0.24519(2) 0.84131(2) 0.70316(2) 0.03728(12) Uani 1 1 d . . . . .
Co1 Co -0.11626(7) 0.85025(6) 0.64876(4) 0.0384(3) Uani 1 1 d . . . . .
Co2 Co 0.15771(7) 0.80146(6) 0.81254(4) 0.0372(3) Uani 1 1 d . . . . .
Co3 Co 0.24442(7) 0.79360(6) 0.58171(4) 0.0383(3) Uani 1 1 d . . . . .
O1 O -0.0368(3) 0.7968(3) 0.68733(19) 0.0329(12) Uani 1 1 d . . . . .
H1 H -0.0592 0.7562 0.7052 0.06(3) Uiso 1 1 calc R . . . .
O2 O 0.1616(3) 0.8815(3) 0.77026(19) 0.0329(12) Uani 1 1 d . . . . .
H2 H 0.1819 0.9239 0.7877 0.05(2) Uiso 1 1 calc R . . . .
O3 O 0.1997(3) 0.7553(3) 0.64256(19) 0.0322(12) Uani 1 1 d . . . . .
H3 H 0.2168 0.7073 0.6506 0.039 Uiso 1 1 calc R U . . .
O4 O 0.1075(3) 0.8647(3) 0.67291(19) 0.0330(12) Uani 1 1 d . . . . .
H4 H 0.1084 0.9068 0.6514 0.09(4) Uiso 1 1 calc R . . . .
O5 O -0.0615(4) 0.7019(3) 0.6049(3) 0.0534(17) Uani 1 1 d . . . . .
O6 O -0.1714(4) 0.7684(3) 0.6220(2) 0.0472(15) Uani 1 1 d . . . . .
O7 O -0.1951(3) 0.8467(3) 0.7019(2) 0.0449(15) Uani 1 1 d . . . . .
O8 O -0.1135(4) 0.8631(4) 0.7720(2) 0.0516(16) Uani 1 1 d . . . . .
O9 O 0.0255(4) 0.9226(3) 0.8274(2) 0.0477(15) Uani 1 1 d . . . . .
O10 O 0.1123(4) 0.8497(3) 0.8690(2) 0.0462(15) Uani 1 1 d . . . . .
O11 O 0.2637(4) 0.8192(3) 0.8434(2) 0.0524(16) Uani 1 1 d . . . . .
O12 O 0.3333(4) 0.8556(4) 0.7756(3) 0.0579(18) Uani 1 1 d . . . . .
O13 O 0.3626(4) 0.7788(4) 0.6829(2) 0.0576(18) Uani 1 1 d . . . . .
O14 O 0.3506(4) 0.7570(3) 0.5976(2) 0.0454(15) Uani 1 1 d . . . . .
O15 O 0.2258(4) 0.7094(3) 0.5432(2) 0.0420(14) Uani 1 1 d . . . . .
O16 O 0.1003(4) 0.6804(3) 0.5689(2) 0.0470(15) Uani 1 1 d . . . . .
O17 O -0.0423(4) 0.8498(3) 0.5945(2) 0.0458(15) Uani 1 1 d . . . . .
O18 O -0.0662(4) 0.9298(3) 0.6780(2) 0.0445(14) Uani 1 1 d . . . . .
O19 O -0.4040(9) 0.9167(10) 0.5640(8) 0.179(8) Uani 0.7 1 d D . P A 1
H19 H -0.4011 0.8750 0.5568 0.268 Uiso 0.7 1 d R U P A 1
O19A O -0.348(3) 1.0006(15) 0.5921(17) 0.21(2) Uiso 0.3 1 d D . P A 2
H19H H -0.3056 1.0234 0.5981 0.319 Uiso 0.3 1 d R U P A 2
O20 O 0.0519(3) 0.7845(3) 0.7840(2) 0.0378(13) Uani 1 1 d . . . . .
O21 O 0.2042(3) 0.7517(3) 0.7578(2) 0.0401(14) Uani 1 1 d . . . . .
O22 O 0.1620(9) 0.5934(7) 0.9256(5) 0.083(4) Uiso 0.593(3) 1 d D . P B 1
H22 H 0.2087 0.5768 0.9270 0.124 Uiso 0.593(3) 1 d R U P B 1
O22A O 0.0967(18) 0.6639(17) 0.9636(12) 0.083(4) Uiso 0.218(3) 1 d D . P B 2
H22A H 0.1082 0.6763 0.9932 0.124 Uiso 0.218(3) 1 d R U P B 2
O22B O 0.218(2) 0.6222(18) 0.9648(13) 0.083(4) Uiso 0.189(3) 1 d D . P B 3
H22B H 0.2636 0.6410 0.9632 0.124 Uiso 0.189(3) 1 d R U P B 3
O23 O 0.2672(4) 0.8755(3) 0.6193(2) 0.0495(16) Uani 1 1 d . . . . .
O24 O 0.1375(4) 0.8255(3) 0.5632(2) 0.0454(15) Uani 1 1 d . . . . .
O25 O 0.4168(15) 0.8861(12) 0.4405(9) 0.157(7) Uiso 0.554(11) 1 d D . P C 1
H25 H 0.3858 0.9188 0.4465 0.235 Uiso 0.554(11) 1 d R U P C 1
O25A O 0.3334(18) 0.8712(15) 0.4132(9) 0.157(7) Uiso 0.446(11) 1 d D . P C 2
H25A H 0.3638 0.9014 0.4017 0.235 Uiso 0.446(11) 1 d R U P C 2
O26 O 0.2014(6) 1.0192(4) 0.8107(4) 0.099(3) Uani 1 1 d . . . . .
O27 O 0.3209(6) 1.0532(5) 0.7952(4) 0.109(3) Uani 1 1 d D . . . .
O28 O 0.2483(7) 1.1096(4) 0.8475(3) 0.100(3) Uani 1 1 d . . . . .
O1W O 0.0743(4) 0.6818(3) 0.6904(2) 0.0567(18) Uani 1 1 d . . . . .
H1W1 H 0.1101 0.6519 0.6817 0.085 Uiso 1 1 d R U . . .
H2W1 H 0.0225 0.6592 0.6958 0.085 Uiso 1 1 d R U . . .
O2W O 0.0570(4) 1.0075(3) 0.7367(3) 0.0576(17) Uani 1 1 d D . . . .
H1W2 H 0.0980 1.0153 0.7571 0.086 Uiso 1 1 d DR U . . .
H2W2 H 0.0685 1.0194 0.7045 0.086 Uiso 1 1 d DR U . . .
O3W O 0.2758(5) 0.9643(3) 0.7054(3) 0.0621(19) Uani 1 1 d D . . . .
H1W3 H 0.245(6) 0.993(5) 0.684(3) 0.093 Uiso 1 1 d D U . . .
H2W3 H 0.291(7) 0.993(4) 0.733(2) 0.093 Uiso 1 1 d D U . . .
N1 N -0.1853(5) 0.9151(4) 0.6069(3) 0.056(2) Uani 1 1 d . . . . .
N2 N 0.1460(5) 0.7109(4) 0.8489(3) 0.0493(19) Uani 1 1 d . . . . .
N3 N 0.2836(5) 0.8431(4) 0.5205(3) 0.054(2) Uani 1 1 d . . . . .
N4 N 0.2569(7) 1.0618(5) 0.8184(3) 0.064(2) Uani 1 1 d . . . . .
C1 C -0.1380(6) 0.7128(5) 0.6073(4) 0.049(2) Uani 1 1 d . . . . .
C2 C -0.1951(8) 0.6533(7) 0.5922(7) 0.100(5) Uani 1 1 d . . . . .
C3 C -0.1525(10) 0.5907(9) 0.5807(12) 0.259(18) Uani 1 1 d . . . . .
H3A H -0.1151 0.5992 0.5534 0.259 Uiso 1 1 calc R U . . .
H3B H -0.1219 0.5751 0.6108 0.259 Uiso 1 1 calc R U . . .
H3C H -0.1915 0.5553 0.5702 0.259 Uiso 1 1 calc R U . . .
C4 C -0.2517(18) 0.6784(16) 0.5511(11) 0.291(18) Uani 1 1 d . U . . .
H4A H -0.2778 0.7207 0.5620 0.291 Uiso 1 1 calc R U . . .
H4B H -0.2212 0.6874 0.5207 0.291 Uiso 1 1 calc R U . . .
H4C H -0.2929 0.6435 0.5438 0.291 Uiso 1 1 calc R U . . .
C5 C -0.2523(14) 0.6420(11) 0.6336(10) 0.218(14) Uani 1 1 d . . . . .
H5A H -0.2805 0.6849 0.6407 0.218 Uiso 1 1 calc R U . . .
H5B H -0.2919 0.6069 0.6233 0.218 Uiso 1 1 calc R U . . .
H5C H -0.2223 0.6267 0.6639 0.218 Uiso 1 1 calc R U . . .
C6 C -0.1818(5) 0.8526(5) 0.7495(3) 0.048(2) Uani 1 1 d D . . . .
C7 C -0.2576(6) 0.8478(6) 0.7842(4) 0.086(4) Uani 1 1 d D U . . .
C8 C -0.3306(11) 0.8192(19) 0.7562(9) 0.138(14) Uani 0.5 1 d D U P D 1
H8A H -0.3423 0.8471 0.7261 0.207 Uiso 0.5 1 calc R U P D 1
H8B H -0.3198 0.7719 0.7461 0.207 Uiso 0.5 1 calc R U P D 1
H8C H -0.3773 0.8202 0.7781 0.207 Uiso 0.5 1 calc R U P D 1
C9 C -0.2741(17) 0.9239(10) 0.8010(12) 0.135(14) Uani 0.5 1 d D U P D 1
H9A H -0.2262 0.9419 0.8192 0.203 Uiso 0.5 1 calc R U P D 1
H9B H -0.2858 0.9522 0.7712 0.203 Uiso 0.5 1 calc R U P D 1
H9C H -0.3205 0.9249 0.8231 0.203 Uiso 0.5 1 calc R U P D 1
C10 C -0.2354(13) 0.8066(15) 0.8320(7) 0.092(9) Uani 0.5 1 d D U P D 1
H10A H -0.1877 0.8270 0.8488 0.138 Uiso 0.5 1 calc R U P D 1
H10B H -0.2809 0.8073 0.8548 0.138 Uiso 0.5 1 calc R U P D 1
H10C H -0.2234 0.7591 0.8228 0.138 Uiso 0.5 1 calc R U P D 1
C8A C -0.2777(19) 0.7690(10) 0.7878(15) 0.172(17) Uani 0.5 1 d D U P D 2
H8A1 H -0.2899 0.7510 0.7540 0.258 Uiso 0.5 1 calc R U P D 2
H8A2 H -0.2310 0.7446 0.8027 0.258 Uiso 0.5 1 calc R U P D 2
H8A3 H -0.3247 0.7625 0.8089 0.258 Uiso 0.5 1 calc R U P D 2
C9A C -0.2387(15) 0.876(2) 0.8360(7) 0.154(14) Uani 0.5 1 d D U P D 2
H9A1 H -0.1917 0.8522 0.8509 0.232 Uiso 0.5 1 calc R U P D 2
H9A2 H -0.2268 0.9252 0.8335 0.232 Uiso 0.5 1 calc R U P D 2
H9A3 H -0.2854 0.8695 0.8573 0.232 Uiso 0.5 1 calc R U P D 2
C10A C -0.3309(10) 0.8825(18) 0.7579(9) 0.107(11) Uani 0.5 1 d D U P D 2
H10D H -0.3403 0.8620 0.7245 0.161 Uiso 0.5 1 calc R U P D 2
H10E H -0.3789 0.8758 0.7781 0.161 Uiso 0.5 1 calc R U P D 2
H10F H -0.3202 0.9316 0.7543 0.161 Uiso 0.5 1 calc R U P D 2
C11 C 0.0574(6) 0.8984(5) 0.8669(4) 0.046(2) Uani 1 1 d . . . . .
C12 C 0.0325(7) 0.9264(6) 0.9193(4) 0.061(3) Uani 1 1 d . . . . .
C13 C -0.0421(13) 0.9770(11) 0.9113(5) 0.173(10) Uani 1 1 d . . . . .
H13A H -0.0889 0.9514 0.8978 0.260 Uiso 1 1 calc R U . . .
H13B H -0.0557 0.9975 0.9437 0.260 Uiso 1 1 calc R U . . .
H13C H -0.0279 1.0132 0.8876 0.260 Uiso 1 1 calc R U . . .
C14 C 0.0015(15) 0.8701(10) 0.9512(6) 0.202(11) Uani 1 1 d . U . . .
H14A H -0.0423 0.8460 0.9329 0.303 Uiso 1 1 calc R U . . .
H14B H 0.0455 0.8378 0.9593 0.303 Uiso 1 1 calc R U . . .
H14C H -0.0190 0.8893 0.9824 0.303 Uiso 1 1 calc R U . . .
C15 C 0.0979(13) 0.9688(13) 0.9392(7) 0.212(11) Uani 1 1 d . U . . .
H15A H 0.1119 1.0034 0.9142 0.318 Uiso 1 1 calc R U . . .
H15B H 0.0809 0.9915 0.9701 0.318 Uiso 1 1 calc R U . . .
H15C H 0.1453 0.9400 0.9469 0.318 Uiso 1 1 calc R U . . .
C16 C 0.3272(6) 0.8407(6) 0.8222(4) 0.058(3) Uani 1 1 d . . . . .
C17 C 0.4044(7) 0.8459(8) 0.8568(5) 0.080(4) Uani 1 1 d . . . . .
C18 C 0.3845(12) 0.8510(15) 0.9111(7) 0.224(12) Uani 1 1 d . U . . .
H18A H 0.3490 0.8905 0.9162 0.224 Uiso 1 1 calc R U . . .
H18B H 0.3570 0.8090 0.9215 0.224 Uiso 1 1 calc R U . . .
H18C H 0.4345 0.8568 0.9314 0.224 Uiso 1 1 calc R U . . .
C19 C 0.4560(14) 0.7886(13) 0.8493(11) 0.273(19) Uani 1 1 d . . . . .
H19A H 0.4689 0.7854 0.8136 0.273 Uiso 1 1 calc R U . . .
H19B H 0.5060 0.7943 0.8695 0.273 Uiso 1 1 calc R U . . .
H19C H 0.4285 0.7465 0.8596 0.273 Uiso 1 1 calc R U . . .
C20 C 0.4522(15) 0.9098(14) 0.8434(10) 0.256(17) Uani 1 1 d . . . . .
H20A H 0.4186 0.9506 0.8482 0.256 Uiso 1 1 calc R U . . .
H20B H 0.5008 0.9129 0.8653 0.256 Uiso 1 1 calc R U . . .
H20C H 0.4680 0.9072 0.8082 0.256 Uiso 1 1 calc R U . . .
C21 C 0.3870(5) 0.7548(5) 0.6412(4) 0.050(2) Uani 1 1 d . . . . .
C22 C 0.4736(6) 0.7193(6) 0.6434(4) 0.066(3) Uani 1 1 d . . . . .
C23 C 0.4746(12) 0.6652(11) 0.6858(7) 0.188(12) Uani 1 1 d . . . . .
H23A H 0.4352 0.6292 0.6775 0.282 Uiso 1 1 calc R U . . .
H23B H 0.5288 0.6451 0.6893 0.282 Uiso 1 1 calc R U . . .
H23C H 0.4605 0.6871 0.7176 0.282 Uiso 1 1 calc R U . . .
C24 C 0.5337(8) 0.7745(8) 0.6559(8) 0.141(8) Uani 1 1 d . . . . .
H24A H 0.5209 0.7952 0.6883 0.212 Uiso 1 1 calc R U . . .
H24B H 0.5882 0.7547 0.6580 0.212 Uiso 1 1 calc R U . . .
H24C H 0.5314 0.8096 0.6295 0.212 Uiso 1 1 calc R U . . .
C25 C 0.4910(8) 0.6851(9) 0.5929(6) 0.125(6) Uani 1 1 d . . . . .
H25D H 0.4506 0.6493 0.5858 0.187 Uiso 1 1 calc R U . . .
H25B H 0.4883 0.7195 0.5660 0.187 Uiso 1 1 calc R U . . .
H25C H 0.5451 0.6646 0.5945 0.187 Uiso 1 1 calc R U . . .
C26 C 0.1626(5) 0.6702(5) 0.5430(3) 0.042(2) Uani 1 1 d D . . . .
C27 C 0.1648(5) 0.6060(5) 0.5085(3) 0.052(2) Uani 1 1 d D . . . .
C28 C 0.2494(10) 0.5995(10) 0.4858(8) 0.063(6) Uani 0.5 1 d D U P E 1
H28A H 0.2902 0.5943 0.5130 0.094 Uiso 0.5 1 calc R U P E 1
H28B H 0.2505 0.5593 0.4637 0.094 Uiso 0.5 1 calc R U P E 1
H28C H 0.2610 0.6408 0.4663 0.094 Uiso 0.5 1 calc R U P E 1
C29 C 0.1020(14) 0.6140(12) 0.4658(7) 0.104(11) Uani 0.5 1 d D U P E 1
H29A H 0.1140 0.6552 0.4462 0.156 Uiso 0.5 1 calc R U P E 1
H29B H 0.1034 0.5738 0.4438 0.156 Uiso 0.5 1 calc R U P E 1
H29C H 0.0480 0.6183 0.4798 0.156 Uiso 0.5 1 calc R U P E 1
C30 C 0.1483(16) 0.5421(7) 0.5401(8) 0.081(8) Uani 0.5 1 d D U P E 1
H30A H 0.1896 0.5383 0.5672 0.122 Uiso 0.5 1 calc R U P E 1
H30B H 0.0948 0.5459 0.5547 0.122 Uiso 0.5 1 calc R U P E 1
H30C H 0.1501 0.5013 0.5186 0.122 Uiso 0.5 1 calc R U P E 1
C28A C 0.2401(11) 0.5644(10) 0.5198(11) 0.110(12) Uani 0.5 1 d D U P E 2
H28D H 0.2411 0.5502 0.5552 0.166 Uiso 0.5 1 calc R U P E 2
H28E H 0.2401 0.5237 0.4981 0.166 Uiso 0.5 1 calc R U P E 2
H28F H 0.2880 0.5923 0.5133 0.166 Uiso 0.5 1 calc R U P E 2
C29A C 0.0889(12) 0.5620(10) 0.5177(11) 0.113(12) Uani 0.5 1 d D U P E 2
H29D H 0.0402 0.5892 0.5104 0.170 Uiso 0.5 1 calc R U P E 2
H29E H 0.0891 0.5217 0.4957 0.170 Uiso 0.5 1 calc R U P E 2
H29F H 0.0893 0.5472 0.5530 0.170 Uiso 0.5 1 calc R U P E 2
C30A C 0.1609(19) 0.6294(13) 0.4532(5) 0.118(12) Uani 0.5 1 d D U P E 2
H30D H 0.1115 0.6562 0.4469 0.177 Uiso 0.5 1 calc R U P E 2
H30E H 0.2083 0.6577 0.4464 0.177 Uiso 0.5 1 calc R U P E 2
H30F H 0.1604 0.5891 0.4311 0.177 Uiso 0.5 1 calc R U P E 2
C31 C -0.1489(8) 0.9178(8) 0.5564(4) 0.100(5) Uani 1 1 d . . . . .
H31A H -0.1876 0.8975 0.5315 0.120 Uiso 1 1 calc R U . . .
H31B H -0.1412 0.9664 0.5471 0.120 Uiso 1 1 calc R U . . .
C32 C -0.0725(9) 0.8829(10) 0.5527(5) 0.144(8) Uani 1 1 d . . . . .
H32A H -0.0779 0.8488 0.5252 0.172 Uiso 1 1 calc R U . . .
H32B H -0.0317 0.9170 0.5424 0.172 Uiso 1 1 calc R U . . .
C33 C -0.1754(11) 0.9822(6) 0.6337(6) 0.125(7) Uani 1 1 d . . . . .
H33A H -0.1738 1.0188 0.6078 0.150 Uiso 1 1 calc R U . . .
H33B H -0.2245 0.9900 0.6534 0.150 Uiso 1 1 calc R U . . .
C34 C -0.1073(8) 0.9909(6) 0.6667(6) 0.099(5) Uani 1 1 d . . . . .
H34A H -0.0692 1.0233 0.6511 0.119 Uiso 1 1 calc R U . . .
H34B H -0.1253 1.0118 0.6984 0.119 Uiso 1 1 calc R U . . .
C35 C -0.2734(7) 0.8926(7) 0.6018(5) 0.095(4) Uani 1 1 d D . . . .
H35A H -0.2953 0.8877 0.6359 0.114 Uiso 1 1 calc R U . . .
H35B H -0.2755 0.8468 0.5857 0.114 Uiso 1 1 calc R U . . .
C36 C -0.3295(7) 0.9426(8) 0.5705(6) 0.127(7) Uani 1 1 d D . . . .
H36A H -0.3326 0.9872 0.5882 0.153 Uiso 0.7 1 calc R U P A 1
H36B H -0.3059 0.9509 0.5372 0.153 Uiso 0.7 1 calc R U P A 1
H36C H -0.3028 0.9531 0.5385 0.153 Uiso 0.3 1 calc R U P A 2
H36D H -0.3806 0.9183 0.5618 0.153 Uiso 0.3 1 calc R U P A 2
C37 C 0.0540(6) 0.7048(5) 0.8548(4) 0.057(3) Uani 1 1 d . . . . .
H37A H 0.0397 0.6567 0.8624 0.068 Uiso 1 1 calc R U . . .
H37B H 0.0370 0.7339 0.8831 0.068 Uiso 1 1 calc R U . . .
C38 C 0.0102(6) 0.7275(5) 0.8063(4) 0.052(2) Uani 1 1 d . . . . .
H38A H 0.0077 0.6888 0.7822 0.063 Uiso 1 1 calc R U . . .
H38B H -0.0458 0.7412 0.8137 0.063 Uiso 1 1 calc R U . . .
C39 C 0.1796(7) 0.6571(5) 0.8128(4) 0.062(3) Uani 1 1 d . . . . .
H39A H 0.2055 0.6195 0.8324 0.074 Uiso 1 1 calc R U . . .
H39B H 0.1349 0.6374 0.7918 0.074 Uiso 1 1 calc R U . . .
C40 C 0.2410(6) 0.6899(5) 0.7792(4) 0.050(2) Uani 1 1 d . . . . .
H40A H 0.2906 0.7017 0.7991 0.060 Uiso 1 1 calc R U . . .
H40B H 0.2557 0.6579 0.7521 0.060 Uiso 1 1 calc R U . . .
C41 C 0.1899(7) 0.7113(6) 0.9004(4) 0.068(3) Uani 1 1 d D . . . .
H41A H 0.2484 0.7052 0.8949 0.082 Uiso 1 1 calc R U . . .
H41B H 0.1830 0.7573 0.9155 0.082 Uiso 1 1 calc R U . . .
C42 C 0.1644(9) 0.6583(7) 0.9388(5) 0.102(5) Uani 1 1 d D . . . .
H142 H 0.2016 0.6623 0.9685 0.122 Uiso 0.593(3) 1 calc R U P B 1
H242 H 0.1098 0.6711 0.9499 0.122 Uiso 0.593(3) 1 calc R U P B 1
H342 H 0.1620 0.6137 0.9210 0.122 Uiso 0.218(3) 1 calc R U P B 2
H442 H 0.2090 0.6549 0.9643 0.122 Uiso 0.218(3) 1 calc R U P B 2
H542 H 0.1306 0.6824 0.9634 0.122 Uiso 0.189(3) 1 calc R U P B 3
H642 H 0.1285 0.6253 0.9207 0.122 Uiso 0.189(3) 1 calc R U P B 3
C43 C 0.3174(10) 0.9105(7) 0.5397(5) 0.106(5) Uani 1 1 d . . . . .
H43A H 0.3711 0.9179 0.5251 0.127 Uiso 1 1 calc R U . . .
H43B H 0.2814 0.9480 0.5276 0.127 Uiso 1 1 calc R U . . .
C44 C 0.3258(8) 0.9149(6) 0.5933(5) 0.083(4) Uani 1 1 d . . . . .
H44A H 0.3210 0.9635 0.6035 0.099 Uiso 1 1 calc R U . . .
H44B H 0.3806 0.8989 0.6038 0.099 Uiso 1 1 calc R U . . .
C45 C 0.2098(7) 0.8566(8) 0.4891(5) 0.101(5) Uani 1 1 d . . . . .
H45A H 0.2014 0.8182 0.4651 0.121 Uiso 1 1 calc R U . . .
H45B H 0.2180 0.8988 0.4692 0.121 Uiso 1 1 calc R U . . .
C46 C 0.1361(8) 0.8647(8) 0.5194(4) 0.097(5) Uani 1 1 d . . . . .
H46A H 0.1302 0.9136 0.5286 0.116 Uiso 1 1 calc R U . . .
H46B H 0.0881 0.8517 0.4984 0.116 Uiso 1 1 calc R U . . .
C47 C 0.3447(8) 0.8028(7) 0.4922(5) 0.090(4) Uani 1 1 d D . . . .
H47A H 0.3223 0.7560 0.4875 0.108 Uiso 1 1 calc R U . . .
H47B H 0.3933 0.7982 0.5147 0.108 Uiso 1 1 calc R U . . .
C48 C 0.3732(9) 0.8262(8) 0.4418(5) 0.114(6) Uani 1 1 d D . . . .
H148 H 0.4283 0.8450 0.4476 0.136 Uiso 0.446(11) 1 calc R U P C 2
H248 H 0.3793 0.7844 0.4211 0.136 Uiso 0.446(11) 1 calc R U P C 2
H348 H 0.4069 0.7893 0.4277 0.136 Uiso 0.554(11) 1 calc R U P C 1
H448 H 0.3252 0.8315 0.4190 0.136 Uiso 0.554(11) 1 calc R U P C 1
O4W O 0.511(2) 0.9687(17) 0.4669(12) 0.177(8) Uiso 0.446(11) 1 d . . P C 2
O5W O 0.4357(16) 0.9564(14) 0.3152(10) 0.177(8) Uiso 0.554(11) 1 d . . P C 1
N5 N 0.1325(8) 1.0520(7) 0.6122(5) 0.114(5) Uani 1 1 d D . . . .
O29 O 0.1486(11) 1.0718(10) 0.5725(5) 0.242(10) Uani 1 1 d D U . . .
O30 O 0.0679(10) 1.0334(17) 0.6219(6) 0.40(2) Uani 1 1 d D U . . .
O31 O 0.1791(11) 1.0453(9) 0.6441(6) 0.230(9) Uani 1 1 d D U . . .

loop_
_atom_site_aniso_label
_atom_site_aniso_U_11
_atom_site_aniso_U_22
_atom_site_aniso_U_33
_atom_site_aniso_U_23
_atom_site_aniso_U_13
_atom_site_aniso_U_12
Dy1 0.0342(2) 0.0381(2) 0.0265(2) -0.00558(16) 0.00397(16) 0.00324(17)
Dy2 0.0338(2) 0.0380(2) 0.0283(2) -0.00798(16) 0.00396(16) 0.00056(17)
Dy3 0.0330(2) 0.0452(2) 0.0340(2) -0.00851(18) 0.00734(17) -0.00565(18)
Co1 0.0362(6) 0.0477(7) 0.0311(6) -0.0063(5) -0.0014(5) 0.0091(5)
Co2 0.0376(6) 0.0476(7) 0.0263(6) -0.0055(5) 0.0012(5) 0.0007(5)
Co3 0.0433(7) 0.0406(6) 0.0319(6) 0.0005(5) 0.0148(5) 0.0020(5)
O1 0.027(3) 0.042(3) 0.030(3) -0.004(2) 0.005(2) 0.001(2)
O2 0.038(3) 0.035(3) 0.026(3) -0.010(2) 0.003(2) -0.008(3)
O3 0.034(3) 0.036(3) 0.027(3) -0.003(2) 0.009(2) -0.001(2)
O4 0.033(3) 0.042(3) 0.024(3) -0.002(2) 0.008(2) -0.002(3)
O5 0.039(4) 0.060(4) 0.061(4) -0.024(3) -0.003(3) -0.002(3)
O6 0.038(3) 0.061(4) 0.042(3) -0.024(3) -0.004(3) 0.003(3)
O7 0.034(3) 0.064(4) 0.037(3) -0.014(3) 0.003(3) 0.003(3)
O8 0.035(3) 0.088(5) 0.033(3) -0.007(3) 0.007(3) 0.001(3)
O9 0.052(4) 0.059(4) 0.031(3) -0.014(3) 0.003(3) 0.007(3)
O10 0.051(4) 0.059(4) 0.029(3) -0.006(3) 0.003(3) 0.003(3)
O11 0.043(4) 0.071(4) 0.042(4) -0.010(3) -0.008(3) 0.001(3)
O12 0.032(3) 0.091(5) 0.051(4) -0.014(4) -0.002(3) -0.011(3)
O13 0.046(4) 0.083(5) 0.044(4) -0.017(4) 0.009(3) 0.009(4)
O14 0.039(3) 0.058(4) 0.039(3) -0.012(3) 0.008(3) -0.002(3)
O15 0.044(4) 0.050(4) 0.033(3) -0.005(3) 0.005(3) 0.007(3)
O16 0.045(4) 0.050(4) 0.047(4) -0.016(3) 0.008(3) 0.003(3)
O17 0.047(4) 0.054(4) 0.036(3) 0.004(3) -0.001(3) 0.013(3)
O18 0.047(4) 0.042(3) 0.044(3) -0.004(3) -0.007(3) 0.007(3)
O19 0.137(16) 0.169(18) 0.23(2) 0.040(16) -0.042(16) 0.016(14)
O20 0.037(3) 0.046(3) 0.030(3) 0.001(3) 0.001(3) -0.006(3)
O21 0.041(3) 0.047(3) 0.033(3) -0.010(3) 0.003(3) 0.005(3)
O23 0.059(4) 0.044(3) 0.046(4) -0.004(3) 0.019(3) -0.008(3)
O24 0.056(4) 0.050(4) 0.031(3) 0.013(3) 0.013(3) 0.010(3)
O26 0.104(7) 0.072(5) 0.119(8) -0.027(5) -0.016(6) -0.029(5)
O27 0.097(7) 0.101(7) 0.132(9) 0.028(6) 0.040(7) 0.009(6)
O28 0.169(10) 0.060(5) 0.072(6) -0.020(4) 0.004(6) -0.041(6)
O1W 0.045(4) 0.065(4) 0.061(4) 0.022(4) 0.022(3) 0.010(3)
O2W 0.067(4) 0.046(4) 0.060(4) -0.009(3) -0.005(4) 0.000(3)
O3W 0.078(5) 0.050(4) 0.060(5) -0.011(3) 0.016(4) -0.014(4)
N1 0.060(5) 0.059(5) 0.049(5) -0.004(4) -0.010(4) 0.019(4)
N2 0.063(5) 0.055(5) 0.030(4) 0.003(3) -0.001(4) 0.006(4)
N3 0.065(5) 0.048(5) 0.051(5) 0.006(4) 0.033(4) 0.003(4)
N4 0.092(7) 0.057(6) 0.043(5) -0.002(4) -0.012(5) -0.029(6)
C1 0.035(5) 0.060(6) 0.051(6) -0.020(5) -0.002(4) -0.001(5)
C2 0.055(7) 0.104(10) 0.142(13) -0.085(10) 0.012(8) -0.026(7)
C3 0.081(12) 0.127(15) 0.57(5) -0.20(2) 0.04(2) -0.014(11)
C4 0.28(3) 0.34(3) 0.24(3) -0.02(3) -0.16(2) -0.17(3)
C5 0.19(2) 0.143(18) 0.32(4) -0.10(2) 0.12(3) -0.094(17)
C6 0.033(5) 0.066(6) 0.047(6) -0.012(5) 0.012(4) -0.001(5)
C7 0.049(7) 0.152(13) 0.057(7) -0.023(8) 0.017(6) -0.008(8)
C8 0.08(2) 0.22(3) 0.11(2) -0.03(2) 0.021(18) -0.05(2)
C9 0.10(2) 0.17(3) 0.14(3) -0.02(2) 0.06(2) 0.06(2)
C10 0.059(14) 0.14(2) 0.077(17) -0.010(16) 0.038(13) -0.025(16)
C8A 0.17(3) 0.16(3) 0.19(3) 0.07(3) 0.08(3) -0.02(2)
C9A 0.11(2) 0.28(4) 0.073(17) -0.06(2) 0.026(16) 0.00(3)
C10A 0.048(14) 0.16(3) 0.11(2) -0.03(2) 0.011(14) 0.029(17)
C11 0.045(5) 0.051(6) 0.041(5) -0.013(4) 0.003(4) -0.016(5)
C12 0.076(8) 0.069(7) 0.039(5) -0.012(5) 0.015(5) -0.003(6)
C13 0.23(2) 0.23(2) 0.057(9) -0.013(12) 0.029(12) 0.136(19)
C14 0.37(3) 0.149(15) 0.098(12) -0.029(11) 0.162(16) -0.031(17)
C15 0.179(18) 0.32(2) 0.142(15) -0.183(17) 0.062(13) -0.084(18)
C16 0.043(6) 0.087(8) 0.043(6) -0.017(5) 0.001(5) -0.008(6)
C17 0.050(7) 0.129(12) 0.061(7) -0.014(7) -0.008(6) -0.009(8)
C18 0.128(16) 0.45(3) 0.096(13) -0.031(19) -0.046(12) -0.080(19)
C19 0.19(2) 0.25(3) 0.36(4) -0.14(3) -0.22(3) 0.11(2)
C20 0.21(3) 0.28(3) 0.27(3) 0.07(3) -0.17(2) -0.12(2)
C21 0.033(5) 0.054(6) 0.064(7) -0.007(5) 0.003(5) -0.001(4)
C22 0.035(5) 0.097(9) 0.066(7) -0.023(6) 0.003(5) 0.008(6)
C23 0.19(2) 0.26(3) 0.125(15) 0.091(16) 0.074(15) 0.151(19)
C24 0.048(8) 0.135(14) 0.24(2) -0.070(14) -0.023(11) 0.014(9)
C25 0.077(9) 0.186(16) 0.111(12) -0.070(12) -0.001(9) 0.065(10)
C26 0.043(5) 0.051(5) 0.031(4) -0.006(4) 0.002(4) 0.007(5)
C27 0.054(6) 0.058(6) 0.046(5) -0.019(5) 0.004(5) 0.012(5)
C28 0.073(15) 0.051(13) 0.065(14) -0.014(11) 0.005(12) 0.009(12)
C29 0.10(2) 0.12(2) 0.09(2) -0.061(19) -0.032(17) 0.044(19)
C30 0.12(2) 0.044(12) 0.079(17) -0.026(12) 0.014(16) -0.004(14)
C28A 0.074(18) 0.051(15) 0.20(3) -0.070(18) -0.06(2) 0.040(13)
C29A 0.09(2) 0.10(2) 0.15(3) -0.07(2) 0.03(2) 0.002(18)
C30A 0.15(3) 0.14(3) 0.066(18) -0.036(18) 0.02(2) -0.02(2)
C31 0.103(10) 0.154(13) 0.043(6) 0.036(8) 0.018(7) 0.068(10)
C32 0.114(12) 0.25(2) 0.063(8) 0.076(11) 0.031(8) 0.134(14)
C33 0.183(16) 0.060(8) 0.126(13) -0.043(8) -0.095(12) 0.042(9)
C34 0.103(10) 0.046(6) 0.144(13) -0.008(7) -0.068(10) 0.015(7)
C35 0.057(7) 0.131(12) 0.097(10) 0.010(9) -0.021(7) 0.015(8)
C36 0.037(7) 0.160(15) 0.182(17) -0.090(13) -0.043(9) 0.037(8)
C37 0.064(7) 0.063(6) 0.043(5) 0.011(5) 0.013(5) -0.005(5)
C38 0.053(6) 0.053(6) 0.051(6) 0.011(5) 0.007(5) -0.005(5)
C39 0.088(8) 0.045(6) 0.053(6) 0.002(5) 0.006(6) 0.014(6)
C40 0.053(6) 0.049(6) 0.048(5) -0.001(5) 0.010(5) 0.011(5)
C41 0.069(7) 0.091(8) 0.044(6) 0.016(6) -0.005(5) 0.014(6)
C42 0.111(12) 0.116(12) 0.078(9) 0.037(9) 0.007(8) 0.018(10)
C43 0.162(15) 0.097(10) 0.061(8) 0.002(7) 0.046(9) -0.057(10)
C44 0.104(10) 0.062(7) 0.085(9) -0.008(6) 0.055(8) -0.039(7)
C45 0.065(8) 0.171(14) 0.067(8) 0.074(9) 0.021(7) 0.016(9)
C46 0.084(9) 0.145(12) 0.064(8) 0.061(8) 0.036(7) 0.033(9)
C47 0.096(10) 0.103(10) 0.074(8) 0.013(7) 0.050(8) 0.020(8)
C48 0.130(13) 0.119(12) 0.096(11) 0.019(9) 0.067(10) 0.041(11)
N5 0.089(9) 0.169(14) 0.085(9) 0.031(9) -0.011(8) -0.046(10)
O29 0.34(2) 0.28(2) 0.101(11) 0.074(12) -0.008(13) -0.140(19)
O30 0.150(17) 0.64(5) 0.42(4) 0.23(4) 0.05(2) -0.08(2)
O31 0.28(2) 0.197(16) 0.204(17) 0.056(13) -0.111(17) 0.032(15)

loop_
_atom_type_symbol
_atom_type_description
_atom_type_scat_dispersion_real
_atom_type_scat_dispersion_imag
_atom_type_scat_source
C C 0.0033 0.0016 'International Tables Vol C Tables 4.2.6.8 and 6.1.1.4'
H H 0.0000 0.0000 'International Tables Vol C Tables 4.2.6.8 and 6.1.1.4'
N N 0.0061 0.0033 'International Tables Vol C Tables 4.2.6.8 and 6.1.1.4'
O O 0.0106 0.0060 'International Tables Vol C Tables 4.2.6.8 and 6.1.1.4'
Co Co 0.3494 0.9721 'International Tables Vol C Tables 4.2.6.8 and 6.1.1.4'
Dy Dy -0.1892 4.4098 'International Tables Vol C Tables 4.2.6.8 and 6.1.1.4'

loop_
_geom_angle_atom_site_label_1
_geom_angle_atom_site_label_2
_geom_angle_atom_site_label_3
_geom_angle
O24 Dy1 O17 84.1(2)
O24 Dy1 O16 76.3(2)
O17 Dy1 O16 122.1(2)
O24 Dy1 O5 128.0(2)
O17 Dy1 O5 75.8(2)
O16 Dy1 O5 75.1(2)
O24 Dy1 O1 139.89(19)
O17 Dy1 O1 67.91(19)
O16 Dy1 O1 143.0(2)
O5 Dy1 O1 73.59(19)
O24 Dy1 O3 68.66(19)
O17 Dy1 O3 144.1(2)
O16 Dy1 O3 74.81(19)
O5 Dy1 O3 139.6(2)
O1 Dy1 O3 119.66(17)
O24 Dy1 O4 79.9(2)
O17 Dy1 O4 83.8(2)
O16 Dy1 O4 141.95(19)
O5 Dy1 O4 142.24(19)
O1 Dy1 O4 69.34(17)
O3 Dy1 O4 69.03(18)
O24 Dy1 O1W 137.7(2)
O17 Dy1 O1W 137.4(2)
O16 Dy1 O1W 83.9(2)
O5 Dy1 O1W 80.3(2)
O1 Dy1 O1W 71.72(19)
O3 Dy1 O1W 70.25(19)
O4 Dy1 O1W 94.6(2)
O24 Dy1 Co3 34.20(15)
O17 Dy1 Co3 117.15(15)
O16 Dy1 Co3 67.25(15)
O5 Dy1 Co3 141.36(15)
O1 Dy1 Co3 144.65(13)
O3 Dy1 Co3 35.14(12)
O4 Dy1 Co3 76.33(12)
O1W Dy1 Co3 103.60(14)
O24 Dy1 Co1 115.65(14)
O17 Dy1 Co1 33.76(14)
O16 Dy1 Co1 138.56(15)
O5 Dy1 Co1 66.56(15)
O1 Dy1 Co1 34.78(13)
O3 Dy1 Co1 146.41(12)
O4 Dy1 Co1 78.80(12)
O1W Dy1 Co1 104.01(14)
Co3 Dy1 Co1 143.96(3)
O24 Dy1 Dy2 111.94(15)
O17 Dy1 Dy2 75.20(14)
O16 Dy1 Dy2 162.23(16)
O5 Dy1 Dy2 108.43(15)
O1 Dy1 Dy2 34.89(13)
O3 Dy1 Dy2 93.13(12)
O4 Dy1 Dy2 34.59(12)
O1W Dy1 Dy2 79.70(16)
Co3 Dy1 Dy2 110.09(2)
Co1 Dy1 Dy2 53.65(2)
O24 Dy1 Dy3 75.28(16)
O17 Dy1 Dy3 117.24(15)
O16 Dy1 Dy3 109.38(15)
O5 Dy1 Dy3 155.92(17)
O1 Dy1 Dy3 92.08(12)
O3 Dy1 Dy3 34.66(12)
O4 Dy1 Dy3 34.88(13)
O1W Dy1 Dy3 76.82(16)
Co3 Dy1 Dy3 53.54(2)
Co1 Dy1 Dy3 112.04(2)
Dy2 Dy1 Dy3 60.216(10)
O20 Dy2 O18 141.9(2)
O20 Dy2 O9 78.2(2)
O18 Dy2 O9 126.3(2)
O20 Dy2 O8 83.5(2)
O18 Dy2 O8 76.8(2)
O9 Dy2 O8 75.9(2)
O20 Dy2 O4 94.60(19)
O18 Dy2 O4 82.8(2)
O9 Dy2 O4 139.9(2)
O8 Dy2 O4 143.2(2)
O20 Dy2 O1 75.99(19)
O18 Dy2 O1 67.46(19)
O9 Dy2 O1 142.3(2)
O8 Dy2 O1 74.33(19)
O4 Dy2 O1 69.58(17)
O20 Dy2 O2 67.36(18)
O18 Dy2 O2 141.97(19)
O9 Dy2 O2 72.74(19)
O8 Dy2 O2 140.58(19)
O4 Dy2 O2 68.19(17)
O1 Dy2 O2 120.14(17)
O20 Dy2 O2W 142.3(2)
O18 Dy2 O2W 75.8(2)
O9 Dy2 O2W 76.1(2)
O8 Dy2 O2W 115.9(2)
O4 Dy2 O2W 87.7(2)
O1 Dy2 O2W 138.5(2)
O2 Dy2 O2W 78.8(2)
O20 Dy2 Co2 33.67(14)
O18 Dy2 Co2 166.93(14)
O9 Dy2 Co2 66.70(15)
O8 Dy2 Co2 109.94(16)
O4 Dy2 Co2 85.45(13)
O1 Dy2 Co2 102.94(13)
O2 Dy2 Co2 34.58(12)
O2W Dy2 Co2 109.56(16)
O20 Dy2 Co1 108.56(14)
O18 Dy2 Co1 33.50(14)
O9 Dy2 Co1 140.88(15)
O8 Dy2 Co1 67.07(14)
O4 Dy2 Co1 78.99(13)
O1 Dy2 Co1 34.75(13)
O2 Dy2 Co1 146.11(12)
O2W Dy2 Co1 108.83(16)
Co2 Dy2 Co1 137.69(3)
O20 Dy2 Dy1 82.09(13)
O18 Dy2 Dy1 74.25(14)
O9 Dy2 Dy1 159.04(16)
O8 Dy2 Dy1 109.08(15)
O4 Dy2 Dy1 34.91(13)
O1 Dy2 Dy1 34.81(12)
O2 Dy2 Dy1 93.09(11)
O2W Dy2 Dy1 117.06(16)
Co2 Dy2 Dy1 92.81(2)
Co1 Dy2 Dy1 53.59(2)
O20 Dy2 Dy3 74.44(13)
O18 Dy2 Dy3 116.07(15)
O9 Dy2 Dy3 107.16(15)
O8 Dy2 Dy3 156.30(17)
O4 Dy2 Dy3 34.54(13)
O1 Dy2 Dy3 91.81(12)
O2 Dy2 Dy3 34.41(11)
O2W Dy2 Dy3 87.27(16)
Co2 Dy2 Dy3 53.70(2)
Co1 Dy2 Dy3 111.79(2)
Dy1 Dy2 Dy3 60.015(10)
O23 Dy3 O13 77.4(2)
O23 Dy3 O21 146.6(2)
O13 Dy3 O21 90.5(2)
O23 Dy3 O12 128.1(2)
O13 Dy3 O12 76.1(2)
O21 Dy3 O12 76.9(2)
O23 Dy3 O2 135.2(2)
O13 Dy3 O2 145.6(2)
O21 Dy3 O2 67.10(18)
O12 Dy3 O2 73.6(2)
O23 Dy3 O3 67.89(19)
O13 Dy3 O3 74.6(2)
O21 Dy3 O3 78.94(18)
O12 Dy3 O3 141.4(2)
O2 Dy3 O3 122.67(17)
O23 Dy3 O4 78.7(2)
O13 Dy3 O4 141.9(2)
O21 Dy3 O4 93.36(19)
O12 Dy3 O4 141.6(2)
O2 Dy3 O4 68.47(17)
O3 Dy3 O4 69.06(18)
O23 Dy3 O3W 73.1(2)
O13 Dy3 O3W 109.8(3)
O21 Dy3 O3W 140.0(2)
O12 Dy3 O3W 75.3(3)
O2 Dy3 O3W 77.7(2)
O3 Dy3 O3W 138.7(2)
O4 Dy3 O3W 90.8(2)
O23 Dy3 Co3 33.81(15)
O13 Dy3 Co3 67.61(16)
O21 Dy3 Co3 112.82(13)
O12 Dy3 Co3 142.11(16)
O2 Dy3 Co3 144.29(13)
O3 Dy3 Co3 34.85(12)
O4 Dy3 Co3 75.99(12)
O3W Dy3 Co3 106.81(17)
O23 Dy3 Co2 163.39(16)
O13 Dy3 Co2 116.85(17)
O21 Dy3 Co2 33.91(13)
O12 Dy3 Co2 66.50(16)
O2 Dy3 Co2 34.05(13)
O3 Dy3 Co2 106.20(12)
O4 Dy3 Co2 84.66(12)
O3W Dy3 Co2 107.37(17)
Co3 Dy3 Co2 140.69(3)
O23 Dy3 Dy1 74.08(16)
O13 Dy3 Dy1 109.17(16)
O21 Dy3 Dy1 80.99(14)
O12 Dy3 Dy1 157.39(17)
O2 Dy3 Dy1 93.43(12)
O3 Dy3 Dy1 34.69(12)
O4 Dy3 Dy1 34.87(12)
O3W Dy3 Dy1 120.8(2)
Co3 Dy3 Dy1 53.16(2)
Co2 Dy3 Dy1 92.29(2)
O23 Dy3 Dy2 110.64(16)
O13 Dy3 Dy2 161.53(18)
O21 Dy3 Dy2 73.63(14)
O12 Dy3 Dy2 108.55(16)
O2 Dy3 Dy2 35.01(13)
O3 Dy3 Dy2 92.73(12)
O4 Dy3 Dy2 34.22(11)
O3W Dy3 Dy2 88.57(18)
Co3 Dy3 Dy2 109.32(2)
Co2 Dy3 Dy2 53.19(2)
Dy1 Dy3 Dy2 59.768(9)
O18 Co1 O17 91.8(3)
O18 Co1 O1 86.8(2)
O17 Co1 O1 87.6(2)
O18 Co1 O7 91.4(3)
O17 Co1 O7 176.7(3)
O1 Co1 O7 93.2(2)
O18 Co1 O6 176.9(3)
O17 Co1 O6 91.3(3)
O1 Co1 O6 93.1(3)
O7 Co1 O6 85.4(3)
O18 Co1 N1 86.9(3)
O17 Co1 N1 87.2(3)
O1 Co1 N1 171.7(3)
O7 Co1 N1 92.4(3)
O6 Co1 N1 93.5(3)
O18 Co1 Dy1 96.05(18)
O17 Co1 Dy1 43.09(17)
O1 Co1 Dy1 45.38(15)
O7 Co1 Dy1 136.99(19)
O6 Co1 Dy1 86.05(18)
N1 Co1 Dy1 130.2(2)
O18 Co1 Dy2 42.43(18)
O17 Co1 Dy2 97.44(19)
O1 Co1 Dy2 45.45(16)
O7 Co1 Dy2 85.32(18)
O6 Co1 Dy2 136.71(19)
N1 Co1 Dy2 129.1(2)
Dy1 Co1 Dy2 72.76(2)
O20 Co2 O2 87.4(2)
O20 Co2 O21 89.7(2)
O2 Co2 O21 87.0(2)
O20 Co2 O10 91.1(3)
O2 Co2 O10 94.4(2)
O21 Co2 O10 178.4(3)
O20 Co2 O11 178.3(3)
O2 Co2 O11 93.3(3)
O21 Co2 O11 91.9(3)
O10 Co2 O11 87.2(3)
O20 Co2 N2 86.5(3)
O2 Co2 N2 172.2(3)
O21 Co2 N2 88.0(3)
O10 Co2 N2 90.6(3)
O11 Co2 N2 93.0(3)
O20 Co2 Dy2 42.38(17)
O2 Co2 Dy2 46.32(16)
O21 Co2 Dy2 96.20(18)
O10 Co2 Dy2 85.35(19)
O11 Co2 Dy2 137.9(2)
N2 Co2 Dy2 128.4(2)
O20 Co2 Dy3 96.28(16)
O2 Co2 Dy3 44.66(15)
O21 Co2 Dy3 43.61(18)
O10 Co2 Dy3 137.64(19)
O11 Co2 Dy3 85.3(2)
N2 Co2 Dy3 131.4(2)
Dy2 Co2 Dy3 73.11(2)
O23 Co3 O24 91.7(3)
O23 Co3 O14 91.8(3)
O24 Co3 O14 176.5(3)
O23 Co3 O3 87.8(2)
O24 Co3 O3 88.1(2)
O14 Co3 O3 92.4(2)
O23 Co3 O15 177.7(3)
O24 Co3 O15 90.5(3)
O14 Co3 O15 86.1(3)
O3 Co3 O15 93.1(2)
O23 Co3 N3 87.6(3)
O24 Co3 N3 87.4(3)
O14 Co3 N3 92.4(3)
O3 Co3 N3 173.4(3)
O15 Co3 N3 91.7(3)
O23 Co3 Dy1 96.97(18)
O24 Co3 Dy1 43.11(16)
O14 Co3 Dy1 136.70(19)
O3 Co3 Dy1 45.99(16)
O15 Co3 Dy1 85.12(18)
N3 Co3 Dy1 130.2(3)
O23 Co3 Dy3 43.33(18)
O24 Co3 Dy3 97.68(17)
O14 Co3 Dy3 85.13(18)
O3 Co3 Dy3 45.52(15)
O15 Co3 Dy3 137.04(18)
N3 Co3 Dy3 130.5(2)
Dy1 Co3 Dy3 73.30(2)
Co1 O1 Dy1 99.8(2)
Co1 O1 Dy2 99.8(2)
Dy1 O1 Dy2 110.3(2)
Co2 O2 Dy3 101.3(2)
Co2 O2 Dy2 99.1(2)
Dy3 O2 Dy2 110.6(2)
Co3 O3 Dy3 99.6(2)
Co3 O3 Dy1 98.9(2)
Dy3 O3 Dy1 110.7(2)
Dy2 O4 Dy1 110.5(2)
Dy2 O4 Dy3 111.2(2)
Dy1 O4 Dy3 110.3(2)
C1 O5 Dy1 134.4(6)
C1 O6 Co1 126.8(6)
C6 O7 Co1 127.7(6)
C6 O8 Dy2 132.8(6)
C11 O9 Dy2 133.7(6)
C11 O10 Co2 126.8(6)
C16 O11 Co2 127.9(6)
C16 O12 Dy3 133.4(6)
C21 O13 Dy3 131.8(6)
C21 O14 Co3 127.3(6)
C26 O15 Co3 127.8(5)
C26 O16 Dy1 134.6(6)
C32 O17 Co1 112.5(6)
C32 O17 Dy1 142.5(7)
Co1 O17 Dy1 103.1(2)
C34 O18 Co1 113.7(6)
C34 O18 Dy2 138.3(7)
Co1 O18 Dy2 104.1(3)
C38 O20 Co2 114.4(5)
C38 O20 Dy2 138.0(5)
Co2 O20 Dy2 103.9(2)
C40 O21 Co2 107.0(5)
C40 O21 Dy3 136.2(5)
Co2 O21 Dy3 102.5(2)
C44 O23 Co3 108.8(6)
C44 O23 Dy3 137.0(7)
Co3 O23 Dy3 102.9(3)
C46 O24 Co3 112.6(6)
C46 O24 Dy1 144.2(7)
Co3 O24 Dy1 102.7(2)
C31 N1 C33 110.9(12)
C31 N1 C35 110.0(10)
C33 N1 C35 112.6(11)
C31 N1 Co1 106.4(6)
C33 N1 Co1 103.6(7)
C35 N1 Co1 113.1(7)
C41 N2 C39 112.9(8)
C41 N2 C37 110.8(7)
C39 N2 C37 112.8(8)
C41 N2 Co2 111.8(6)
C39 N2 Co2 104.9(5)
C37 N2 Co2 103.0(6)
C45 N3 C47 111.5(10)
C45 N3 C43 109.0(11)
C47 N3 C43 112.3(10)
C45 N3 Co3 105.1(6)
C47 N3 Co3 113.0(6)
C43 N3 Co3 105.6(6)
O28 N4 O27 122.0(11)
O28 N4 O26 120.7(12)
O27 N4 O26 117.3(10)
O6 C1 O5 125.9(8)
O6 C1 C2 116.7(9)
O5 C1 C2 117.4(9)
C3 C2 C5 110.8(19)
C3 C2 C4 114.8(19)
C5 C2 C4 100.9(17)
C3 C2 C1 113.0(11)
C5 C2 C1 108.6(12)
C4 C2 C1 107.9(15)
O8 C6 O7 126.7(8)
O8 C6 C7 116.3(7)
O7 C6 C7 116.9(7)
C9A C7 C10A 113.1(11)
C8 C7 C10 112.5(11)
C9A C7 C8A 109.9(11)
C10A C7 C8A 107.0(11)
C8 C7 C9 110.2(11)
C10 C7 C9 107.3(10)
C8 C7 C6 111.9(10)
C9A C7 C6 111.3(11)
C10A C7 C6 109.8(10)
C10 C7 C6 109.7(9)
C8A C7 C6 105.4(10)
C9 C7 C6 104.8(10)
O9 C11 O10 125.7(8)
O9 C11 C12 119.9(9)
O10 C11 C12 114.4(9)
C15 C12 C14 118.6(16)
C15 C12 C11 108.2(10)
C14 C12 C11 110.6(10)
C15 C12 C13 105.3(15)
C14 C12 C13 104.8(14)
C11 C12 C13 108.8(9)
O11 C16 O12 126.3(9)
O11 C16 C17 115.6(9)
O12 C16 C17 118.0(9)
C19 C17 C18 109.7(19)
C19 C17 C20 107.0(18)
C18 C17 C20 107.6(17)
C19 C17 C16 110.5(12)
C18 C17 C16 112.1(11)
C20 C17 C16 109.8(13)
O13 C21 O14 127.9(9)
O13 C21 C22 115.8(9)
O14 C21 C22 116.3(8)
C24 C22 C25 111.6(12)
C24 C22 C23 109.7(14)
C25 C22 C23 110.1(13)
C24 C22 C21 106.6(10)
C25 C22 C21 110.4(9)
C23 C22 C21 108.3(10)
O16 C26 O15 124.9(8)
O16 C26 C27 118.6(7)
O15 C26 C27 116.4(7)
C29 C27 C30 111.4(10)
C28A C27 C30A 111.1(10)
C29 C27 C28 108.9(10)
C30 C27 C28 109.0(9)
C28A C27 C29A 109.8(10)
C30A C27 C29A 107.8(10)
C28A C27 C26 110.5(9)
C29 C27 C26 109.2(9)
C30 C27 C26 109.0(8)
C30A C27 C26 108.9(10)
C28 C27 C26 109.5(8)
C29A C27 C26 108.7(9)
C32 C31 N1 115.1(9)
O17 C32 C31 118.0(10)
C34 C33 N1 118.2(11)
O18 C34 C33 113.8(10)
N1 C35 C36 114.6(11)
O19A C36 C35 116.4(19)
O19 C36 C35 111.1(14)
C38 C37 N2 109.8(7)
O20 C38 C37 110.4(8)
C40 C39 N2 109.9(8)
O21 C40 C39 107.5(7)
C42 C41 N2 117.5(10)
O22 C42 C41 119.0(12)
O22B C42 C41 121.3(16)
O22A C42 C41 122.3(15)
C44 C43 N3 114.4(10)
C43 C44 O23 113.6(10)
N3 C45 C46 112.9(10)
O24 C46 C45 113.5(10)
N3 C47 C48 121.3(11)
O25A C48 C47 123.3(16)
O25 C48 C47 117.3(15)
O31 N5 O29 123.2(13)
O31 N5 O30 113.9(12)
O29 N5 O30 122.8(13)

loop_
_geom_bond_atom_site_label_1
_geom_bond_atom_site_label_2
_geom_bond_distance
Dy1 O24 2.292(5)
Dy1 O17 2.309(6)
Dy1 O16 2.312(6)
Dy1 O5 2.343(6)
Dy1 O1 2.377(5)
Dy1 O3 2.381(5)
Dy1 O4 2.386(5)
Dy1 O1W 2.471(6)
Dy1 Co3 3.2714(12)
Dy1 Co1 3.2908(12)
Dy1 Dy2 3.9054(5)
Dy1 Dy3 3.9151(6)
Dy2 O20 2.280(5)
Dy2 O18 2.291(6)
Dy2 O9 2.327(6)
Dy2 O8 2.345(6)
Dy2 O4 2.367(5)
Dy2 O1 2.382(5)
Dy2 O2 2.404(5)
Dy2 O2W 2.410(6)
Dy2 Co2 3.2824(12)
Dy2 Co1 3.2933(12)
Dy2 Dy3 3.9230(5)
Dy3 O23 2.314(6)
Dy3 O13 2.320(6)
Dy3 O21 2.334(6)
Dy3 O12 2.347(6)
Dy3 O2 2.368(5)
Dy3 O3 2.379(5)
Dy3 O4 2.386(5)
Dy3 O3W 2.404(6)
Dy3 Co3 3.2877(12)
Dy3 Co2 3.3042(11)
Co1 O18 1.874(6)
Co1 O17 1.878(6)
Co1 O1 1.905(5)
Co1 O7 1.911(6)
Co1 O6 1.922(6)
Co1 N1 1.976(8)
Co2 O20 1.875(6)
Co2 O2 1.887(5)
Co2 O21 1.888(5)
Co2 O10 1.901(6)
Co2 O11 1.905(6)
Co2 N2 1.983(7)
Co3 O23 1.876(6)
Co3 O24 1.885(6)
Co3 O14 1.892(6)
Co3 O3 1.906(5)
Co3 O15 1.915(6)
Co3 N3 1.972(7)
O5 C1 1.259(10)
O6 C1 1.258(10)
O7 C6 1.256(10)
O8 C6 1.252(10)
O9 C11 1.227(11)
O10 C11 1.287(11)
O11 C16 1.250(11)
O12 C16 1.252(11)
O13 C21 1.252(11)
O14 C21 1.264(11)
O15 C26 1.269(10)
O16 C26 1.244(9)
O17 C32 1.337(12)
O18 C34 1.373(11)
O19 C36 1.310(14)
O19A C36 1.280(18)
O20 C38 1.415(10)
O21 C40 1.429(10)
O22 C42 1.286(15)
O22A C42 1.293(19)
O22B C42 1.289(19)
O23 C44 1.401(11)
O24 C46 1.364(11)
O25 C48 1.345(19)
O25A C48 1.30(2)
O26 N4 1.225(11)
O27 N4 1.225(12)
O28 N4 1.197(11)
N1 C31 1.456(13)
N1 C33 1.467(13)
N1 C35 1.494(14)
N2 C41 1.500(12)
N2 C39 1.506(12)
N2 C37 1.506(12)
N3 C45 1.452(14)
N3 C47 1.468(13)
N3 C43 1.481(14)
C1 C2 1.510(14)
C2 C3 1.418(19)
C2 C5 1.46(2)
C2 C4 1.47(3)
C6 C7 1.546(13)
C7 C8 1.475(14)
C7 C9A 1.477(14)
C7 C10A 1.506(15)
C7 C10 1.507(14)
C7 C8A 1.544(15)
C7 C9 1.544(15)
C11 C12 1.529(12)
C12 C15 1.420(19)
C12 C14 1.458(19)
C12 C13 1.557(18)
C16 C17 1.523(15)
C17 C19 1.40(2)
C17 C18 1.46(2)
C17 C20 1.49(2)
C21 C22 1.558(13)
C22 C24 1.465(17)
C22 C25 1.501(15)
C22 C23 1.512(19)
C26 C27 1.523(12)
C27 C28A 1.478(13)
C27 C29 1.492(13)
C27 C30 1.500(13)
C27 C30A 1.505(14)
C27 C28 1.513(13)
C27 C29A 1.514(14)
C31 C32 1.411(15)
C33 C34 1.388(16)
C35 C36 1.537(14)
C37 C38 1.492(13)
C39 C40 1.480(13)
C41 C42 1.489(15)
C43 C44 1.399(16)
C45 C46 1.458(15)
C47 C48 1.474(16)
N5 O31 1.114(11)
N5 O29 1.137(11)
N5 O30 1.140(12)

loop_
_geom_hbond_atom_site_label_D
_geom_hbond_atom_site_label_H
_geom_hbond_atom_site_label_A
_geom_hbond_distance_DH
_geom_hbond_distance_HA
_geom_hbond_distance_DA
_geom_hbond_angle_DHA
_geom_hbond_site_symmetry_A
O2 H2 O26 0.98 1.94 2.901(9) 165.5 .
O3 H3 O28 0.98 1.95 2.920(9) 169.1 2_546
O1W H1W1 O27 0.85 2.26 3.005(12) 145.6 2_546
O2W H1W2 O26 0.85 2.15 2.994(11) 171.9 .
O2W H2W2 O30 0.89 2.17 3.038(15) 165.5 .
O3W H1W3 O31 0.91(3) 1.78(3) 2.692(15) 176(12) .
O3W H2W3 O27 0.93(2) 2.033(19) 2.963(13) 178(11) .
